data_4066453
loop_
_publ_author_name
'Zhang, Shuanming'
'Pattacini, Roberto'
'Braunstein, Pierre'

_publ_section_title
;
 Reactions of a Phosphinoimino-thiazoline-Based Metalloligand with Organic
 and Inorganic Electrophiles and Metal-Induced Ligand Rearrangements
;
_journal_issue 24
_journal_name_full Organometallics
_journal_page_first 6660
_journal_paper_doi 10.1021/om100466n
_journal_volume 29
_journal_year 2010
_chemical_formula_moiety 'C30 H28 Cu N4 P2 Pt S2,F6 P,C2 H3 N,C H2 Cl2'
_chemical_formula_sum 'C33 H33 Cl2 Cu F6 N5 P3 Pt S2'
_chemical_formula_weight 1100.20
_space_group_IT_number 14
_symmetry_cell_setting monoclinic
_symmetry_Int_Tables_number 14
_symmetry_space_group_name_Hall '-P 2ybc'
_symmetry_space_group_name_H-M 'P 1 21/c 1'
_atom_sites_solution_hydrogens geom
_atom_sites_solution_primary direct
_atom_sites_solution_secondary difmap
_audit_creation_method SHELXL-97
_cell_angle_alpha 90.00
_cell_angle_beta 127.683(2)
_cell_angle_gamma 90.00
_cell_formula_units_Z 4
_cell_length_a 12.1087(3)
_cell_length_b 26.9287(8)
_cell_length_c 14.9896(4)
_cell_measurement_reflns_used 32562
_cell_measurement_temperature 173(2)
_cell_measurement_theta_max 27.485
_cell_measurement_theta_min 0.998
_cell_volume 3868.1(2)
_computing_cell_refinement 'HKL Scalepack (Otwinowski & Minor 1997)'
_computing_data_reduction 'HKL Denzo and Scalepack (Otwinowski & Minor 1997)'
_computing_molecular_graphics ORTEP-3
_computing_publication_material PLATON
_computing_structure_refinement 'SHELXL-97 (Sheldrick, 1997)'
_computing_structure_solution 'SHELXS-97 (Sheldrick, 1997)'
_diffrn_ambient_temperature 173(2)
_diffrn_detector_area_resol_mean 9
_diffrn_measured_fraction_theta_full 0.996
_diffrn_measured_fraction_theta_max 0.996
_diffrn_measurement_device_type KappaCCD
_diffrn_measurement_method CCD
_diffrn_radiation_monochromator graphite
_diffrn_radiation_probe x-ray
_diffrn_radiation_type MoK\a
_diffrn_radiation_wavelength 0.71073
_diffrn_reflns_av_R_equivalents 0.0618
_diffrn_reflns_av_sigmaI/netI 0.0571
_diffrn_reflns_limit_h_max 12
_diffrn_reflns_limit_h_min -14
_diffrn_reflns_limit_k_max 30
_diffrn_reflns_limit_k_min -33
_diffrn_reflns_limit_l_max 18
_diffrn_reflns_limit_l_min -14
_diffrn_reflns_number 21049
_diffrn_reflns_theta_full 26.00
_diffrn_reflns_theta_max 26.00
_diffrn_reflns_theta_min 1.88
_diffrn_source 'fine-focus sealed tube'
_exptl_absorpt_coefficient_mu 4.595
_exptl_absorpt_correction_T_max 0.712
_exptl_absorpt_correction_T_min 0.560
_exptl_absorpt_correction_type multi-scan
_exptl_absorpt_process_details 'L. Spek, J. Appl.Cryst. 2003, 36, 7, B. Blessing, Acta Cryst, 1995, A51, 33'
_exptl_crystal_colour colorless
_exptl_crystal_density_diffrn 1.889
_exptl_crystal_density_method 'not measured'
_exptl_crystal_description prism
_exptl_crystal_F_000 2152
_exptl_crystal_size_max 0.15
_exptl_crystal_size_mid 0.07
_exptl_crystal_size_min 0.07
_refine_diff_density_max 5.000
_refine_diff_density_min -3.839
_refine_diff_density_rms 0.243
_refine_ls_extinction_method none
_refine_ls_goodness_of_fit_ref 1.136
_refine_ls_hydrogen_treatment constr
_refine_ls_matrix_type full
_refine_ls_number_parameters 482
_refine_ls_number_reflns 7568
_refine_ls_number_restraints 2
_refine_ls_restrained_S_all 1.136
_refine_ls_R_factor_all 0.0857
_refine_ls_R_factor_gt 0.0695
_refine_ls_shift/su_max 0.001
_refine_ls_shift/su_mean 0.000
_refine_ls_structure_factor_coef Fsqd
_refine_ls_weighting_details 'calc w=1/[\s^2^(Fo^2^)+(0.0383P)^2^+144.6612P] where P=(Fo^2^+2Fc^2^)/3'
_refine_ls_weighting_scheme calc
_refine_ls_wR_factor_gt 0.1856
_refine_ls_wR_factor_ref 0.1908
_reflns_number_gt 6036
_reflns_number_total 7568
_reflns_threshold_expression >2sigma(I)
_cod_data_source_file om100466n_si_001.cif
_cod_data_source_block Compound4
_cod_original_cell_volume 3868.13(21)
_cod_original_sg_symbol_H-M 'P 21/c'
_cod_database_code 4066453

loop_
_symmetry_equiv_pos_as_xyz
'x, y, z'
'-x, y+1/2, -z+1/2'
'-x, -y, -z'
'x, -y-1/2, z-1/2'

loop_
_atom_site_label
_atom_site_type_symbol
_atom_site_fract_x
_atom_site_fract_y
_atom_site_fract_z
_atom_site_U_iso_or_equiv
_atom_site_adp_type
_atom_site_occupancy
_atom_site_symmetry_multiplicity
_atom_site_calc_flag
_atom_site_refinement_flags
Pt1 Pt 0.54508(4) 0.706413(17) 0.47922(4) 0.01888(15) Uani 1 1 d .
Cu1 Cu 0.04561(15) 0.75119(6) 0.22949(13) 0.0252(3) Uani 1 1 d .
S1 S 0.1196(3) 0.63378(13) 0.2192(3) 0.0291(7) Uani 1 1 d .
S2 S 0.9698(3) 0.63167(14) 0.7329(3) 0.0324(8) Uani 1 1 d .
P1 P 0.3681(3) 0.76046(13) 0.3746(3) 0.0203(7) Uani 1 1 d .
P2 P 0.7243(3) 0.75927(12) 0.5822(3) 0.0198(6) Uani 1 1 d .
N1 N 0.2248(10) 0.7242(4) 0.3012(9) 0.025(2) Uani 1 1 d .
N2 N 0.3789(10) 0.6561(4) 0.3823(8) 0.019(2) Uani 1 1 d .
N3 N 0.8658(10) 0.7225(4) 0.6580(9) 0.023(2) Uani 1 1 d .
N4 N 0.7083(10) 0.6550(4) 0.5775(8) 0.021(2) Uani 1 1 d .
C1 C 0.2543(11) 0.6760(5) 0.3097(9) 0.021(3) Uani 1 1 d .
C2 C 0.3800(13) 0.6027(5) 0.3649(12) 0.032(3) Uani 1 1 d .
H2A H 0.4420 0.5861 0.4370 0.038 Uiso 1 1 calc R
H2B H 0.4135 0.5966 0.3213 0.038 Uiso 1 1 calc R
C3 C 0.2323(14) 0.5826(5) 0.3021(12) 0.033(3) Uani 1 1 d .
H3A H 0.2160 0.5715 0.3548 0.039 Uiso 1 1 calc R
H3B H 0.2167 0.5550 0.2541 0.039 Uiso 1 1 calc R
C4 C 0.3614(12) 0.7982(5) 0.2718(10) 0.022(3) Uani 1 1 d .
C5 C 0.4630(14) 0.7924(5) 0.2550(10) 0.028(3) Uani 1 1 d .
H5 H 0.5355 0.7698 0.2977 0.034 Uiso 1 1 calc R
C6 C 0.4532(16) 0.8212(6) 0.1736(12) 0.039(4) Uani 1 1 d .
H6 H 0.5215 0.8181 0.1636 0.046 Uiso 1 1 calc R
C7 C 0.3467(18) 0.8536(6) 0.1082(13) 0.043(4) Uani 1 1 d .
H7 H 0.3430 0.8726 0.0545 0.052 Uiso 1 1 calc R
C8 C 0.2403(18) 0.8585(7) 0.1218(14) 0.048(4) Uani 1 1 d .
H8 H 0.1651 0.8798 0.0760 0.057 Uiso 1 1 calc R
C9 C 0.2518(15) 0.8314(6) 0.2033(12) 0.037(3) Uani 1 1 d .
H9 H 0.1841 0.8350 0.2139 0.044 Uiso 1 1 calc R
C10 C 0.3292(12) 0.8035(5) 0.4447(11) 0.027(3) Uani 1 1 d .
C11 C 0.2641(13) 0.7860(5) 0.4896(10) 0.026(3) Uani 1 1 d .
H11 H 0.2410 0.7526 0.4831 0.032 Uiso 1 1 calc R
C12 C 0.2335(15) 0.8187(6) 0.5444(12) 0.039(4) Uani 1 1 d .
H12 H 0.1877 0.8073 0.5726 0.047 Uiso 1 1 calc R
C13 C 0.2710(16) 0.8671(7) 0.5561(14) 0.046(4) Uani 1 1 d .
H13 H 0.2505 0.8887 0.5927 0.055 Uiso 1 1 calc R
C14 C 0.3400(17) 0.8854(6) 0.5143(13) 0.043(4) Uani 1 1 d .
H14 H 0.3655 0.9187 0.5229 0.052 Uiso 1 1 calc R
C15 C 0.3690(14) 0.8527(5) 0.4600(11) 0.031(3) Uani 1 1 d .
H15 H 0.4163 0.8640 0.4332 0.037 Uiso 1 1 calc R
C16 C 0.8354(12) 0.6745(5) 0.6466(10) 0.022(3) Uani 1 1 d .
C17 C 0.7039(15) 0.6014(5) 0.5882(13) 0.037(3) Uani 1 1 d .
H17A H 0.6506 0.5862 0.5141 0.044 Uiso 1 1 calc R
H17B H 0.6579 0.5939 0.6215 0.044 Uiso 1 1 calc R
C18 C 0.8519(15) 0.5800(6) 0.6622(14) 0.040(4) Uani 1 1 d .
H18A H 0.8707 0.5625 0.6162 0.048 Uiso 1 1 calc R
H18B H 0.8629 0.5569 0.7168 0.048 Uiso 1 1 calc R
C19 C 0.7636(12) 0.7991(5) 0.5083(10) 0.023(3) Uani 1 1 d .
C20 C 0.8317(13) 0.7778(6) 0.4669(11) 0.030(3) Uani 1 1 d .
H20 H 0.8571 0.7445 0.4786 0.036 Uiso 1 1 calc R
C21 C 0.8588(15) 0.8091(6) 0.4077(13) 0.039(4) Uani 1 1 d .
H21 H 0.9007 0.7960 0.3776 0.047 Uiso 1 1 calc R
C22 C 0.8251(17) 0.8585(7) 0.3929(13) 0.045(4) Uani 1 1 d .
H22 H 0.8501 0.8788 0.3576 0.054 Uiso 1 1 calc R
C23 C 0.7545(15) 0.8787(6) 0.4298(13) 0.040(4) Uani 1 1 d .
H23 H 0.7262 0.9117 0.4145 0.048 Uiso 1 1 calc R
C24 C 0.7263(14) 0.8494(5) 0.4898(11) 0.030(3) Uani 1 1 d .
H24 H 0.6825 0.8631 0.5177 0.036 Uiso 1 1 calc R
C25 C 0.7304(13) 0.7981(5) 0.6836(11) 0.026(3) Uani 1 1 d .
C26 C 0.6304(12) 0.7950(5) 0.6999(11) 0.027(3) Uani 1 1 d .
H26 H 0.5559 0.7732 0.6565 0.032 Uiso 1 1 calc R
C27 C 0.6400(16) 0.8244(6) 0.7810(12) 0.035(3) Uani 1 1 d .
H27 H 0.5723 0.8221 0.7918 0.042 Uiso 1 1 calc R
C28 C 0.7522(17) 0.8575(6) 0.8462(12) 0.039(4) Uani 1 1 d .
H28 H 0.7586 0.8773 0.9001 0.047 Uiso 1 1 calc R
C29 C 0.8493(18) 0.8607(7) 0.8308(14) 0.046(4) Uani 1 1 d .
H29 H 0.9233 0.8827 0.8745 0.055 Uiso 1 1 calc R
C30 C 0.8422(14) 0.8314(6) 0.7497(12) 0.035(3) Uani 1 1 d .
H30 H 0.9108 0.8340 0.7399 0.042 Uiso 1 1 calc R
P3 P 1.0000 1.0000 0.5000 0.0470(16) Uani 1 2 d S
F1 F 0.8412(13) 0.9959(6) 0.4018(12) 0.127(7) Uani 1 1 d .
F2 F 0.9814(11) 0.9614(4) 0.5701(9) 0.076(4) Uani 1 1 d .
F3 F 1.026(2) 0.9566(6) 0.4464(19) 0.140(7) Uani 1 1 d .
P4 P 0.0000 1.0000 0.0000 0.0459(15) Uani 1 2 d S
F4 F 0.0543(12) 0.9697(4) -0.0582(10) 0.067(3) Uani 1 1 d .
F5 F 0.1422(15) 1.0292(6) 0.0731(14) 0.110(6) Uani 1 1 d .
F6 F 0.0628(18) 0.9590(6) 0.0918(14) 0.107(5) Uani 1 1 d .
N5 N 0.579(3) 0.9493(8) 0.496(3) 0.104(9) Uani 1 1 d .
C32 C 0.672(3) 0.9703(11) 0.569(3) 0.082(7) Uani 1 1 d .
C33 C 0.794(3) 0.9954(12) 0.662(2) 0.108(10) Uani 1 1 d .
H33A H 0.8400 0.9749 0.7283 0.162 Uiso 1 1 calc R
H33B H 0.7671 1.0262 0.6763 0.162 Uiso 1 1 calc R
H33C H 0.8562 1.0019 0.6443 0.162 Uiso 1 1 calc R
Cl1 Cl 0.4707(17) 1.0319(8) 0.2662(12) 0.255(9) Uani 1 1 d D
Cl2 Cl 0.4584(13) 0.9832(4) 0.0928(11) 0.147(4) Uani 1 1 d D
C31 C 0.438(3) 0.9755(8) 0.198(2) 0.20(3) Uani 1 1 d D
H31A H 0.3444 0.9645 0.1654 0.243 Uiso 1 1 calc R
H31B H 0.5034 0.9506 0.2521 0.243 Uiso 1 1 calc R

loop_
_atom_site_aniso_label
_atom_site_aniso_U_11
_atom_site_aniso_U_22
_atom_site_aniso_U_33
_atom_site_aniso_U_23
_atom_site_aniso_U_13
_atom_site_aniso_U_12
Pt1 0.0105(2) 0.0273(3) 0.0170(2) 0.0000(2) 0.00748(18) 0.00007(19)
Cu1 0.0092(6) 0.0345(9) 0.0250(7) -0.0001(6) 0.0070(6) 0.0011(6)
S1 0.0133(14) 0.0373(19) 0.0284(17) -0.0052(14) 0.0086(13) -0.0039(13)
S2 0.0153(15) 0.037(2) 0.0353(19) 0.0081(15) 0.0106(14) 0.0052(14)
P1 0.0101(14) 0.0297(18) 0.0188(15) -0.0004(13) 0.0077(12) -0.0002(12)
P2 0.0112(14) 0.0275(17) 0.0181(15) -0.0005(13) 0.0076(12) -0.0004(12)
N1 0.006(5) 0.040(7) 0.018(5) -0.001(5) 0.003(4) 0.004(4)
N2 0.014(5) 0.024(5) 0.017(5) 0.000(4) 0.008(4) 0.004(4)
N3 0.007(4) 0.028(6) 0.029(6) 0.001(5) 0.009(4) -0.002(4)
N4 0.016(5) 0.023(5) 0.024(5) -0.004(4) 0.012(4) -0.001(4)
C1 0.010(5) 0.038(8) 0.012(5) -0.010(5) 0.006(5) -0.008(5)
C2 0.015(6) 0.029(7) 0.034(7) 0.002(6) 0.006(6) 0.001(5)
C3 0.023(7) 0.030(7) 0.034(7) -0.007(6) 0.011(6) -0.006(6)
C4 0.015(6) 0.028(7) 0.020(6) 0.000(5) 0.009(5) 0.002(5)
C5 0.029(7) 0.039(8) 0.020(6) 0.000(6) 0.017(6) 0.000(6)
C6 0.040(8) 0.049(10) 0.033(8) -0.001(7) 0.026(7) 0.001(7)
C7 0.063(11) 0.040(9) 0.038(8) 0.009(7) 0.037(8) 0.009(8)
C8 0.049(10) 0.050(10) 0.040(9) 0.020(8) 0.025(8) 0.017(8)
C9 0.028(7) 0.046(9) 0.038(8) 0.007(7) 0.022(7) 0.007(7)
C10 0.013(6) 0.042(8) 0.022(6) -0.002(6) 0.008(5) 0.008(5)
C11 0.017(6) 0.036(8) 0.022(6) 0.001(5) 0.009(5) -0.004(5)
C12 0.029(7) 0.059(11) 0.032(8) 0.001(7) 0.020(7) 0.008(7)
C13 0.034(8) 0.055(11) 0.042(9) -0.002(8) 0.020(7) 0.015(8)
C14 0.049(10) 0.043(9) 0.032(8) 0.001(7) 0.021(8) 0.012(8)
C15 0.025(7) 0.039(8) 0.031(7) 0.000(6) 0.018(6) -0.001(6)
C16 0.009(5) 0.035(7) 0.019(6) -0.004(5) 0.007(5) -0.001(5)
C17 0.030(7) 0.026(7) 0.044(8) 0.004(6) 0.018(7) 0.001(6)
C18 0.028(7) 0.027(8) 0.044(9) -0.003(7) 0.012(7) 0.003(6)
C19 0.010(5) 0.035(7) 0.014(5) -0.007(5) 0.003(5) -0.007(5)
C20 0.022(7) 0.045(8) 0.026(7) -0.005(6) 0.015(6) -0.008(6)
C21 0.033(8) 0.058(10) 0.038(8) -0.006(7) 0.027(7) -0.008(7)
C22 0.051(10) 0.060(11) 0.033(8) 0.009(7) 0.030(8) -0.012(8)
C23 0.033(8) 0.038(9) 0.048(9) 0.008(7) 0.023(7) -0.003(7)
C24 0.025(7) 0.036(8) 0.027(7) -0.001(6) 0.015(6) -0.005(6)
C25 0.022(6) 0.032(7) 0.024(6) -0.001(6) 0.013(6) 0.006(6)
C26 0.014(6) 0.036(7) 0.025(6) 0.005(6) 0.009(5) -0.002(5)
C27 0.040(8) 0.043(9) 0.036(8) 0.004(7) 0.030(7) 0.007(7)
C28 0.052(9) 0.041(9) 0.032(8) -0.007(7) 0.029(8) 0.001(7)
C29 0.043(9) 0.053(10) 0.041(9) -0.010(8) 0.025(8) -0.014(8)
C30 0.022(7) 0.050(9) 0.031(7) -0.017(7) 0.016(6) -0.012(6)
P3 0.034(3) 0.035(3) 0.037(3) 0.007(2) 0.003(3) -0.001(2)
F1 0.046(7) 0.145(14) 0.081(10) 0.069(9) -0.017(7) -0.028(8)
F2 0.049(6) 0.074(8) 0.057(7) 0.028(6) 0.007(5) -0.010(6)
F3 0.20(2) 0.073(10) 0.21(2) -0.044(12) 0.159(19) -0.039(12)
P4 0.046(4) 0.036(3) 0.049(4) -0.005(3) 0.026(3) 0.000(3)
F4 0.075(8) 0.055(7) 0.077(8) -0.013(6) 0.049(7) -0.004(6)
F5 0.092(10) 0.119(12) 0.136(13) -0.081(11) 0.079(10) -0.050(9)
F6 0.154(15) 0.092(10) 0.120(12) 0.050(9) 0.107(12) 0.061(10)
N5 0.104(19) 0.066(14) 0.19(3) 0.015(16) 0.11(2) 0.017(13)
C32 0.071(16) 0.084(19) 0.12(2) 0.010(16) 0.070(17) 0.015(14)
C33 0.078(18) 0.17(3) 0.043(13) 0.007(15) 0.019(13) 0.018(19)
Cl1 0.203(14) 0.46(3) 0.150(11) -0.046(15) 0.130(11) -0.084(17)
Cl2 0.180(10) 0.121(7) 0.193(11) -0.018(7) 0.141(10) -0.010(7)
C31 0.08(2) 0.14(3) 0.24(5) -0.10(4) 0.03(3) 0.03(2)

loop_
_atom_type_symbol
_atom_type_description
_atom_type_scat_dispersion_real
_atom_type_scat_dispersion_imag
_atom_type_scat_source
C C 0.0033 0.0016 'International Tables Vol C Tables 4.2.6.8 and 6.1.1.4'
H H 0.0000 0.0000 'International Tables Vol C Tables 4.2.6.8 and 6.1.1.4'
Cl Cl 0.1484 0.1585 'International Tables Vol C Tables 4.2.6.8 and 6.1.1.4'
Cu Cu 0.3201 1.2651 'International Tables Vol C Tables 4.2.6.8 and 6.1.1.4'
F F 0.0171 0.0103 'International Tables Vol C Tables 4.2.6.8 and 6.1.1.4'
N N 0.0061 0.0033 'International Tables Vol C Tables 4.2.6.8 and 6.1.1.4'
P P 0.1023 0.0942 'International Tables Vol C Tables 4.2.6.8 and 6.1.1.4'
Pt Pt -1.7033 8.3905 'International Tables Vol C Tables 4.2.6.8 and 6.1.1.4'
S S 0.1246 0.1234 'International Tables Vol C Tables 4.2.6.8 and 6.1.1.4'

loop_
_geom_angle_atom_site_label_1
_geom_angle_atom_site_label_2
_geom_angle_atom_site_label_3
_geom_angle
_geom_angle_site_symmetry_1
_geom_angle_site_symmetry_3
N2 Pt1 N4 98.8(4) . .
N2 Pt1 P2 179.1(3) . .
N4 Pt1 P2 80.6(3) . .
N2 Pt1 P1 80.4(3) . .
N4 Pt1 P1 178.9(3) . .
P2 Pt1 P1 100.24(11) . .
N1 Cu1 N3 179.4(5) . 4_475
C1 S1 C3 90.5(6) . .
C16 S2 C18 91.7(6) . .
N1 P1 C4 106.1(6) . .
N1 P1 C10 102.7(6) . .
C4 P1 C10 104.1(6) . .
N1 P1 Pt1 104.0(4) . .
C4 P1 Pt1 119.1(4) . .
C10 P1 Pt1 119.0(4) . .
N3 P2 C19 102.9(5) . .
N3 P2 C25 105.8(6) . .
C19 P2 C25 106.3(6) . .
N3 P2 Pt1 104.4(4) . .
C19 P2 Pt1 117.6(4) . .
C25 P2 Pt1 118.1(4) . .
C1 N1 P1 113.2(8) . .
C1 N1 Cu1 125.4(8) . .
P1 N1 Cu1 121.2(7) . .
C1 N2 C2 112.5(10) . .
C1 N2 Pt1 116.0(8) . .
C2 N2 Pt1 130.3(8) . .
C16 N3 P2 113.5(8) . .
C16 N3 Cu1 125.1(8) . 4_676
P2 N3 Cu1 120.6(6) . 4_676
C16 N4 C17 114.1(11) . .
C16 N4 Pt1 115.5(8) . .
C17 N4 Pt1 130.3(8) . .
N2 C1 N1 125.4(11) . .
N2 C1 S1 115.3(10) . .
N1 C1 S1 119.3(9) . .
N2 C2 C3 108.9(11) . .
N2 C2 H2A 109.9 . .
C3 C2 H2A 109.9 . .
N2 C2 H2B 109.9 . .
C3 C2 H2B 109.9 . .
H2A C2 H2B 108.3 . .
C2 C3 S1 105.2(9) . .
C2 C3 H3A 110.7 . .
S1 C3 H3A 110.7 . .
C2 C3 H3B 110.7 . .
S1 C3 H3B 110.7 . .
H3A C3 H3B 108.8 . .
C9 C4 C5 118.8(12) . .
C9 C4 P1 120.9(10) . .
C5 C4 P1 120.1(10) . .
C6 C5 C4 118.8(13) . .
C6 C5 H5 120.6 . .
C4 C5 H5 120.6 . .
C7 C6 C5 121.8(14) . .
C7 C6 H6 119.1 . .
C5 C6 H6 119.1 . .
C6 C7 C8 119.9(14) . .
C6 C7 H7 120.1 . .
C8 C7 H7 120.1 . .
C9 C8 C7 118.3(15) . .
C9 C8 H8 120.8 . .
C7 C8 H8 120.8 . .
C8 C9 C4 122.3(14) . .
C8 C9 H9 118.8 . .
C4 C9 H9 118.8 . .
C15 C10 C11 119.1(12) . .
C15 C10 P1 121.5(10) . .
C11 C10 P1 119.3(11) . .
C10 C11 C12 120.2(13) . .
C10 C11 H11 119.9 . .
C12 C11 H11 119.9 . .
C13 C12 C11 119.4(15) . .
C13 C12 H12 120.3 . .
C11 C12 H12 120.3 . .
C12 C13 C14 121.6(15) . .
C12 C13 H13 119.2 . .
C14 C13 H13 119.2 . .
C15 C14 C13 118.2(16) . .
C15 C14 H14 120.9 . .
C13 C14 H14 120.9 . .
C10 C15 C14 121.4(14) . .
C10 C15 H15 119.3 . .
C14 C15 H15 119.3 . .
N3 C16 N4 125.7(11) . .
N3 C16 S2 119.1(9) . .
N4 C16 S2 115.2(10) . .
N4 C17 C18 110.3(11) . .
N4 C17 H17A 109.6 . .
C18 C17 H17A 109.6 . .
N4 C17 H17B 109.6 . .
C18 C17 H17B 109.6 . .
H17A C17 H17B 108.1 . .
C17 C18 S2 106.9(10) . .
C17 C18 H18A 110.3 . .
S2 C18 H18A 110.3 . .
C17 C18 H18B 110.3 . .
S2 C18 H18B 110.3 . .
H18A C18 H18B 108.6 . .
C24 C19 C20 120.5(12) . .
C24 C19 P2 121.5(10) . .
C20 C19 P2 117.9(10) . .
C21 C20 C19 117.1(14) . .
C21 C20 H20 121.4 . .
C19 C20 H20 121.4 . .
C22 C21 C20 121.7(14) . .
C22 C21 H21 119.1 . .
C20 C21 H21 119.1 . .
C21 C22 C23 120.8(14) . .
C21 C22 H22 119.6 . .
C23 C22 H22 119.6 . .
C22 C23 C24 119.6(15) . .
C22 C23 H23 120.2 . .
C24 C23 H23 120.2 . .
C23 C24 C19 120.1(13) . .
C23 C24 H24 120.0 . .
C19 C24 H24 120.0 . .
C26 C25 C30 119.1(12) . .
C26 C25 P2 121.7(11) . .
C30 C25 P2 119.2(10) . .
C25 C26 C27 120.4(13) . .
C25 C26 H26 119.8 . .
C27 C26 H26 119.8 . .
C26 C27 C28 119.8(13) . .
C26 C27 H27 120.1 . .
C28 C27 H27 120.1 . .
C29 C28 C27 120.0(14) . .
C29 C28 H28 120.0 . .
C27 C28 H28 120.0 . .
C28 C29 C30 121.3(15) . .
C28 C29 H29 119.3 . .
C30 C29 H29 119.3 . .
C25 C30 C29 119.4(13) . .
C25 C30 H30 120.3 . .
C29 C30 H30 120.3 . .
F1 P3 F1 180.000(5) 3_776 .
F1 P3 F3 89.0(11) 3_776 3_776
F1 P3 F3 91.0(11) . 3_776
F1 P3 F3 91.0(11) 3_776 .
F1 P3 F3 89.0(11) . .
F3 P3 F3 180.000(8) 3_776 .
F1 P3 F2 90.8(6) 3_776 .
F1 P3 F2 89.2(6) . .
F3 P3 F2 89.7(9) 3_776 .
F3 P3 F2 90.3(9) . .
F1 P3 F2 89.2(6) 3_776 3_776
F1 P3 F2 90.8(6) . 3_776
F3 P3 F2 90.3(9) 3_776 3_776
F3 P3 F2 89.7(9) . 3_776
F2 P3 F2 180.0(8) . 3_776
F6 P4 F6 180.0(8) . 3_575
F6 P4 F5 90.2(10) . .
F6 P4 F5 89.8(10) 3_575 .
F6 P4 F5 89.8(10) . 3_575
F6 P4 F5 90.2(10) 3_575 3_575
F5 P4 F5 180.000(4) . 3_575
F6 P4 F4 91.2(7) . 3_575
F6 P4 F4 88.8(7) 3_575 3_575
F5 P4 F4 90.3(6) . 3_575
F5 P4 F4 89.7(6) 3_575 3_575
F6 P4 F4 88.8(7) . .
F6 P4 F4 91.2(7) 3_575 .
F5 P4 F4 89.7(6) . .
F5 P4 F4 90.3(6) 3_575 .
F4 P4 F4 180.0(7) 3_575 .
N5 C32 C33 177(3) . .
C32 C33 H33A 109.5 . .
C32 C33 H33B 109.5 . .
H33A C33 H33B 109.5 . .
C32 C33 H33C 109.5 . .
H33A C33 H33C 109.5 . .
H33B C33 H33C 109.5 . .
Cl1 C31 Cl2 108.7(12) . .
Cl1 C31 H31A 110.0 . .
Cl2 C31 H31A 110.0 . .
Cl1 C31 H31B 110.0 . .
Cl2 C31 H31B 110.0 . .
H31A C31 H31B 108.3 . .

loop_
_geom_bond_atom_site_label_1
_geom_bond_atom_site_label_2
_geom_bond_distance
_geom_bond_site_symmetry_2
Pt1 N2 2.102(10) .
Pt1 N4 2.105(10) .
Pt1 P2 2.241(3) .
Pt1 P1 2.250(3) .
Cu1 N1 1.881(10) .
Cu1 N3 1.881(9) 4_475
S1 C1 1.757(12) .
S1 C3 1.798(15) .
S2 C16 1.755(13) .
S2 C18 1.802(15) .
P1 N1 1.684(11) .
P1 C4 1.806(13) .
P1 C10 1.810(13) .
P2 N3 1.683(10) .
P2 C19 1.803(13) .
P2 C25 1.809(13) .
N1 C1 1.332(17) .
N2 C1 1.319(15) .
N2 C2 1.464(17) .
N3 C16 1.325(17) .
N3 Cu1 1.881(9) 4_676
N4 C16 1.329(15) .
N4 C17 1.457(17) .
C2 C3 1.523(17) .
C2 H2A 0.9700 .
C2 H2B 0.9700 .
C3 H3A 0.9700 .
C3 H3B 0.9700 .
C4 C9 1.395(19) .
C4 C5 1.407(18) .
C5 C6 1.39(2) .
C5 H5 0.9300 .
C6 C7 1.36(2) .
C6 H6 0.9300 .
C7 C8 1.43(2) .
C7 H7 0.9300 .
C8 C9 1.36(2) .
C8 H8 0.9300 .
C9 H9 0.9300 .
C10 C15 1.38(2) .
C10 C11 1.395(18) .
C11 C12 1.40(2) .
C11 H11 0.9300 .
C12 C13 1.36(2) .
C12 H12 0.9300 .
C13 C14 1.41(2) .
C13 H13 0.9300 .
C14 C15 1.38(2) .
C14 H14 0.9300 .
C15 H15 0.9300 .
C17 C18 1.531(19) .
C17 H17A 0.9700 .
C17 H17B 0.9700 .
C18 H18A 0.9700 .
C18 H18B 0.9700 .
C19 C24 1.400(19) .
C19 C20 1.421(18) .
C20 C21 1.40(2) .
C20 H20 0.9300 .
C21 C22 1.37(2) .
C21 H21 0.9300 .
C22 C23 1.38(2) .
C22 H22 0.9300 .
C23 C24 1.39(2) .
C23 H23 0.9300 .
C24 H24 0.9300 .
C25 C26 1.377(18) .
C25 C30 1.406(19) .
C26 C27 1.39(2) .
C26 H26 0.9300 .
C27 C28 1.40(2) .
C27 H27 0.9300 .
C28 C29 1.33(2) .
C28 H28 0.9300 .
C29 C30 1.41(2) .
C29 H29 0.9300 .
C30 H30 0.9300 .
P3 F1 1.554(12) 3_776
P3 F1 1.554(12) .
P3 F3 1.558(16) 3_776
P3 F3 1.558(17) .
P3 F2 1.590(11) .
P3 F2 1.590(11) 3_776
P4 F6 1.553(13) .
P4 F6 1.553(13) 3_575
P4 F5 1.575(13) .
P4 F5 1.575(13) 3_575
P4 F4 1.601(11) 3_575
P4 F4 1.601(11) .
N5 C32 1.13(3) .
C32 C33 1.44(4) .
C33 H33A 0.9600 .
C33 H33B 0.9600 .
C33 H33C 0.9600 .
Cl1 C31 1.74(3) .
Cl2 C31 1.74(3) .
C31 H31A 0.9700 .
C31 H31B 0.9700 .
